data_4120735
loop_
_publ_author_name
'Renyuan Pony Yu'
'Jonathan M. Darmon'
'Carsten Milsmann'
'Grant W. Margulieux'
'S. Chantal E. Stieber'
'Serena DeBeer'
'Paul J. Chirik'

_publ_section_title
;
 Catalytic Hydrogenation Activity and Electronic Structure Determination
 of Bis(arylimidazol-2-ylidene)pyridine Cobalt Alkyl and Hydride Complexes
;
_journal_name_full 'Journal of the American Chemical Society'
_journal_page_first 13168
_journal_page_last 13184
_journal_paper_doi 10.1021/ja406608u
_journal_volume 135
_journal_year 2013
_chemical_formula_sum 'C46.67 H54.67 Cl1.33 Co1.33 N6.67'
_chemical_formula_weight 834.81
_chemical_name_systematic
;
 ?
;
_space_group_IT_number 114
_symmetry_cell_setting tetragonal
_symmetry_space_group_name_Hall 'P -4 2n'
_symmetry_space_group_name_H-M 'P -4 21 c'
_atom_sites_solution_hydrogens geom
_atom_sites_solution_primary direct
_atom_sites_solution_secondary difmap
_audit_creation_method SHELXL-97
_cell_angle_alpha 90.00
_cell_angle_beta 90.00
_cell_angle_gamma 90.00
_cell_formula_units_Z 6
_cell_length_a 20.1648(4)
_cell_length_b 20.1648(4)
_cell_length_c 16.4142(5)
_cell_measurement_reflns_used 9737
_cell_measurement_temperature 100(2)
_cell_measurement_theta_max 65.62
_cell_measurement_theta_min 3.10
_cell_volume 6674.3(3)
_computing_cell_refinement 'Bruker SAINT'
_computing_data_collection 'Bruker APEX2'
_computing_data_reduction 'Bruker SAINT'
_computing_molecular_graphics 'ORTEP 3 (Farraguia, 1997)'
_computing_structure_refinement 'SHELXL-97 (Sheldrick, 2008)'
_computing_structure_solution 'SIR 92 (Giacavazzo, 1993)'
_diffrn_ambient_temperature 100(2)
_diffrn_measured_fraction_theta_full 0.992
_diffrn_measured_fraction_theta_max 0.992
_diffrn_radiation_monochromator graphite
_diffrn_radiation_source 'fine-focus sealed tube'
_diffrn_radiation_type CuK\a
_diffrn_radiation_wavelength 1.54178
_diffrn_reflns_av_R_equivalents 0.0769
_diffrn_reflns_av_sigmaI/netI 0.0482
_diffrn_reflns_limit_h_max 23
_diffrn_reflns_limit_h_min -23
_diffrn_reflns_limit_k_max 23
_diffrn_reflns_limit_k_min -23
_diffrn_reflns_limit_l_max 17
_diffrn_reflns_limit_l_min -19
_diffrn_reflns_number 42595
_diffrn_reflns_theta_full 66.02
_diffrn_reflns_theta_max 66.02
_diffrn_reflns_theta_min 3.10
_exptl_absorpt_coefficient_mu 4.996
_exptl_absorpt_correction_T_max 0.7527
_exptl_absorpt_correction_T_min 0.5711
_exptl_absorpt_correction_type multi-scan
_exptl_absorpt_process_details 'SADABS v2008/1 (Bruker AXS)'
_exptl_crystal_colour black
_exptl_crystal_density_diffrn 1.246
_exptl_crystal_description shard
_exptl_crystal_F_000 2640
_exptl_crystal_size_max 0.105
_exptl_crystal_size_mid 0.104
_exptl_crystal_size_min 0.094
_platon_squeeze_details
;
1 molecule of tetrahydrofuran solvate per asymmetric unit was treated
as a diffuse contribution to the overall scattering through the
use of platon/squeeze.
;
_refine_diff_density_max 0.601
_refine_diff_density_min -0.271
_refine_diff_density_rms 0.040
_refine_ls_abs_structure_details 'Flack H D (1983), Acta Cryst. A39, 876-881'
_refine_ls_abs_structure_Flack -0.021(4)
_refine_ls_extinction_method none
_refine_ls_goodness_of_fit_ref 1.095
_refine_ls_hydrogen_treatment constr
_refine_ls_matrix_type full
_refine_ls_number_parameters 387
_refine_ls_number_reflns 5754
_refine_ls_number_restraints 0
_refine_ls_restrained_S_all 1.095
_refine_ls_R_factor_all 0.0447
_refine_ls_R_factor_gt 0.0394
_refine_ls_shift/su_max 0.004
_refine_ls_shift/su_mean 0.000
_refine_ls_structure_factor_coef Fsqd
_refine_ls_weighting_details 'calc w=1/[\s^2^(Fo^2^)+(0.0508P)^2^+1.1760P] where P=(Fo^2^+2Fc^2^)/3'
_refine_ls_weighting_scheme calc
_refine_ls_wR_factor_gt 0.0985
_refine_ls_wR_factor_ref 0.1006
_reflns_number_gt 5114
_reflns_number_total 5754
_reflns_threshold_expression >2\s(I)
_cod_data_source_file ja406608u_si_001_1.cif
_cod_data_source_block ry20
_cod_database_code 4120735

loop_
_symmetry_equiv_pos_as_xyz
'x, y, z'
'y, -x, -z'
'-y, x, -z'
'x+1/2, -y+1/2, -z+1/2'
'-x+1/2, y+1/2, -z+1/2'
'-x, -y, z'
'-y+1/2, -x+1/2, z+1/2'
'y+1/2, x+1/2, z+1/2'

loop_
_atom_site_label
_atom_site_type_symbol
_atom_site_fract_x
_atom_site_fract_y
_atom_site_fract_z
_atom_site_U_iso_or_equiv
_atom_site_adp_type
_atom_site_occupancy
_atom_site_symmetry_multiplicity
_atom_site_calc_flag
_atom_site_refinement_flags
C1 C 0.98326(15) 0.78745(18) 0.0230(2) 0.0433(8) Uani 1 1 d .
H1 H 1.0229 0.7908 -0.0080 0.052 Uiso 1 1 calc R
C2 C 0.97787(16) 0.76926(19) 0.1001(2) 0.0434(8) Uani 1 1 d .
H2 H 1.0135 0.7569 0.1348 0.052 Uiso 1 1 calc R
C3 C 0.87330(14) 0.79112(16) 0.05767(18) 0.0323(7) Uani 1 1 d .
C4 C 0.89331(15) 0.81774(15) -0.07988(19) 0.0335(7) Uani 1 1 d .
C5 C 0.92632(16) 0.82784(17) -0.1516(2) 0.0421(8) Uani 1 1 d .
H5 H 0.9733 0.8250 -0.1540 0.051 Uiso 1 1 calc R
C6 C 0.88911(17) 0.84246(18) -0.2212(2) 0.0429(8) Uani 1 1 d .
H6 H 0.9108 0.8496 -0.2718 0.051 Uiso 1 1 calc R
C7 C 0.82034(17) 0.84650(16) -0.2164(2) 0.0378(7) Uani 1 1 d .
H7 H 0.7942 0.8556 -0.2633 0.045 Uiso 1 1 calc R
C8 C 0.79156(15) 0.83691(13) -0.14165(18) 0.0308(6) Uani 1 1 d .
C9 C 0.70930(15) 0.83059(14) -0.04013(18) 0.0332(6) Uani 1 1 d .
C10 C 0.61733(16) 0.85209(17) -0.1161(2) 0.0392(8) Uani 1 1 d .
H10 H 0.5721 0.8595 -0.1298 0.047 Uiso 1 1 calc R
C11 C 0.66900(16) 0.85242(17) -0.1686(2) 0.0390(7) Uani 1 1 d .
H11 H 0.6675 0.8598 -0.2258 0.047 Uiso 1 1 calc R
C12 C 0.88595(15) 0.75045(16) 0.19993(18) 0.0343(7) Uani 1 1 d .
C13 C 0.87866(16) 0.79835(16) 0.26099(19) 0.0395(7) Uani 1 1 d .
C14 C 0.85395(16) 0.77683(18) 0.3358(2) 0.0428(8) Uani 1 1 d .
H14 H 0.8492 0.8077 0.3791 0.051 Uiso 1 1 calc R
C15 C 0.83616(15) 0.71137(18) 0.3480(2) 0.0422(8) Uani 1 1 d .
H15 H 0.8193 0.6977 0.3994 0.051 Uiso 1 1 calc R
C16 C 0.84273(16) 0.66594(18) 0.2860(2) 0.0411(8) Uani 1 1 d .
H16 H 0.8296 0.6213 0.2949 0.049 Uiso 1 1 calc R
C17 C 0.86846(15) 0.68429(17) 0.2100(2) 0.0381(7) Uani 1 1 d .
C18 C 0.87583(18) 0.63352(17) 0.1426(2) 0.0466(8) Uani 1 1 d .
H18 H 0.8973 0.6563 0.0954 0.056 Uiso 1 1 calc R
C19 C 0.9208(3) 0.5756(2) 0.1672(3) 0.0762(14) Uani 1 1 d .
H19A H 0.9026 0.5539 0.2157 0.114 Uiso 1 1 calc R
H19B H 0.9654 0.5923 0.1791 0.114 Uiso 1 1 calc R
H19C H 0.9231 0.5435 0.1224 0.114 Uiso 1 1 calc R
C20 C 0.8091(3) 0.6083(4) 0.1139(4) 0.113(2) Uani 1 1 d .
H20A H 0.7861 0.5866 0.1593 0.170 Uiso 1 1 calc R
H20B H 0.8156 0.5764 0.0696 0.170 Uiso 1 1 calc R
H20C H 0.7824 0.6456 0.0942 0.170 Uiso 1 1 calc R
C21 C 0.8956(2) 0.87093(18) 0.2463(2) 0.0560(10) Uani 1 1 d .
H21 H 0.9036 0.8769 0.1866 0.067 Uiso 1 1 calc R
C22 C 0.9580(3) 0.8914(2) 0.2908(4) 0.0893(17) Uani 1 1 d .
H22A H 0.9533 0.8814 0.3489 0.134 Uiso 1 1 calc R
H22B H 0.9652 0.9391 0.2836 0.134 Uiso 1 1 calc R
H22C H 0.9960 0.8670 0.2686 0.134 Uiso 1 1 calc R
C23 C 0.8374(3) 0.9151(2) 0.2703(3) 0.0798(15) Uani 1 1 d .
H23A H 0.8298 0.9117 0.3291 0.120 Uiso 1 1 calc R
H23B H 0.7975 0.9008 0.2411 0.120 Uiso 1 1 calc R
H23C H 0.8475 0.9612 0.2562 0.120 Uiso 1 1 calc R
C24 C 0.60070(14) 0.83589(17) 0.0329(2) 0.0374(7) Uani 1 1 d .
C25 C 0.56717(15) 0.77680(17) 0.0502(2) 0.0420(8) Uani 1 1 d .
C26 C 0.52573(16) 0.77639(19) 0.1183(2) 0.0471(9) Uani 1 1 d .
H26 H 0.5025 0.7369 0.1320 0.056 Uiso 1 1 calc R
C27 C 0.51790(17) 0.8313(2) 0.1656(2) 0.0508(10) Uani 1 1 d .
H27 H 0.4887 0.8300 0.2111 0.061 Uiso 1 1 calc R
C28 C 0.55216(16) 0.88921(18) 0.1480(2) 0.0447(8) Uani 1 1 d .
H28 H 0.5466 0.9270 0.1818 0.054 Uiso 1 1 calc R
C29 C 0.59468(14) 0.89244(17) 0.0811(2) 0.0373(7) Uani 1 1 d .
C30 C 0.57789(17) 0.71398(18) 0.0015(2) 0.0457(8) Uani 1 1 d .
H30 H 0.6033 0.7257 -0.0488 0.055 Uiso 1 1 calc R
C31 C 0.6187(2) 0.6647(2) 0.0501(3) 0.0591(10) Uani 1 1 d .
H31A H 0.6609 0.6853 0.0659 0.089 Uiso 1 1 calc R
H31B H 0.6275 0.6254 0.0167 0.089 Uiso 1 1 calc R
H31C H 0.5943 0.6517 0.0992 0.089 Uiso 1 1 calc R
C32 C 0.5121(2) 0.6821(2) -0.0246(3) 0.0680(11) Uani 1 1 d .
H32A H 0.4850 0.6730 0.0237 0.102 Uiso 1 1 calc R
H32B H 0.5211 0.6404 -0.0534 0.102 Uiso 1 1 calc R
H32C H 0.4882 0.7124 -0.0609 0.102 Uiso 1 1 calc R
C33 C 0.63398(18) 0.95581(18) 0.0655(2) 0.0477(9) Uani 1 1 d .
H33 H 0.6628 0.9481 0.0168 0.057 Uiso 1 1 calc R
C34 C 0.6788(3) 0.9718(2) 0.1375(3) 0.0722(13) Uani 1 1 d .
H34A H 0.6517 0.9788 0.1863 0.108 Uiso 1 1 calc R
H34B H 0.7043 1.0120 0.1258 0.108 Uiso 1 1 calc R
H34C H 0.7094 0.9347 0.1468 0.108 Uiso 1 1 calc R
C35 C 0.5900(3) 1.0147(2) 0.0476(4) 0.0881(17) Uani 1 1 d .
H35A H 0.5615 1.0046 0.0008 0.132 Uiso 1 1 calc R
H35B H 0.6175 1.0534 0.0350 0.132 Uiso 1 1 calc R
H35C H 0.5623 1.0243 0.0952 0.132 Uiso 1 1 calc R
N1 N 0.91172(12) 0.77132(14) 0.12166(15) 0.0370(6) Uani 1 1 d .
N2 N 0.91921(12) 0.80067(13) -0.00357(15) 0.0359(6) Uani 1 1 d .
N3 N 0.82648(12) 0.82279(12) -0.07228(15) 0.0318(6) Uani 1 1 d .
N4 N 0.72453(12) 0.83978(12) -0.12153(15) 0.0327(6) Uani 1 1 d .
N5 N 0.64210(12) 0.83899(13) -0.03849(16) 0.0355(6) Uani 1 1 d .
Cl1 Cl 0.73397(3) 0.79336(4) 0.14249(4) 0.04078(19) Uani 1 1 d .
Co1 Co 0.78441(2) 0.80964(2) 0.02530(3) 0.03103(13) Uani 1 1 d .

loop_
_atom_site_aniso_label
_atom_site_aniso_U_11
_atom_site_aniso_U_22
_atom_site_aniso_U_33
_atom_site_aniso_U_23
_atom_site_aniso_U_13
_atom_site_aniso_U_12
C1 0.0282(15) 0.060(2) 0.0411(19) 0.0046(18) 0.0014(14) 0.0039(15)
C2 0.0316(16) 0.061(2) 0.037(2) 0.0064(16) -0.0014(14) 0.0033(16)
C3 0.0328(15) 0.0401(17) 0.0241(15) 0.0008(13) -0.0013(12) 0.0009(14)
C4 0.0324(15) 0.0364(16) 0.0316(17) -0.0001(13) 0.0007(13) 0.0020(13)
C5 0.0356(16) 0.055(2) 0.0356(19) 0.0036(16) 0.0075(14) 0.0039(15)
C6 0.0445(19) 0.051(2) 0.0332(19) 0.0037(15) 0.0087(15) 0.0007(16)
C7 0.0444(19) 0.0381(17) 0.0307(17) 0.0013(13) 0.0018(14) 0.0045(15)
C8 0.0365(16) 0.0279(14) 0.0279(16) -0.0011(12) 0.0009(13) 0.0013(12)
C9 0.0369(16) 0.0337(15) 0.0290(16) -0.0017(12) 0.0017(13) 0.0004(13)
C10 0.0305(15) 0.052(2) 0.0348(18) 0.0015(15) -0.0061(14) 0.0080(15)
C11 0.0368(17) 0.0481(19) 0.0321(17) 0.0016(14) -0.0052(14) 0.0039(15)
C12 0.0297(15) 0.0458(19) 0.0274(16) 0.0053(14) -0.0029(13) 0.0066(14)
C13 0.0448(18) 0.0417(18) 0.0320(17) 0.0021(14) -0.0045(14) 0.0027(15)
C14 0.0449(18) 0.051(2) 0.0328(18) 0.0029(15) -0.0009(14) 0.0132(17)
C15 0.0353(16) 0.056(2) 0.0355(19) 0.0105(17) 0.0002(14) 0.0041(16)
C16 0.0323(17) 0.0462(19) 0.045(2) 0.0081(16) -0.0043(15) -0.0017(14)
C17 0.0281(15) 0.0455(19) 0.0408(19) 0.0037(15) -0.0059(13) 0.0009(14)
C18 0.0469(19) 0.046(2) 0.047(2) -0.0039(17) -0.0041(17) -0.0030(16)
C19 0.108(4) 0.051(2) 0.069(3) 0.000(2) -0.004(3) 0.023(3)
C20 0.061(3) 0.159(6) 0.121(5) -0.083(5) -0.023(3) 0.005(4)
C21 0.088(3) 0.045(2) 0.035(2) 0.0063(16) -0.0045(19) 0.002(2)
C22 0.081(3) 0.044(2) 0.143(5) 0.014(3) -0.013(3) -0.018(2)
C23 0.108(4) 0.044(2) 0.088(4) 0.004(2) -0.018(3) 0.019(3)
C24 0.0195(13) 0.0544(19) 0.0382(18) 0.0068(16) 0.0001(13) 0.0047(13)
C25 0.0259(15) 0.0496(19) 0.050(2) 0.0097(16) -0.0024(14) 0.0036(15)
C26 0.0314(16) 0.051(2) 0.059(2) 0.0094(18) 0.0076(15) 0.0014(16)
C27 0.0312(17) 0.066(2) 0.055(2) 0.0155(19) 0.0150(16) 0.0072(18)
C28 0.0352(17) 0.053(2) 0.046(2) 0.0033(17) 0.0100(15) 0.0112(16)
C29 0.0246(15) 0.0484(19) 0.0390(18) 0.0011(15) 0.0063(13) 0.0060(14)
C30 0.0430(18) 0.0510(19) 0.043(2) 0.0016(16) 0.0000(15) -0.0037(17)
C31 0.061(2) 0.056(2) 0.060(3) -0.0041(19) -0.006(2) 0.0133(19)
C32 0.057(2) 0.074(3) 0.073(3) 0.000(2) -0.016(2) -0.008(2)
C33 0.0445(19) 0.049(2) 0.050(2) -0.0047(17) 0.0154(16) -0.0017(16)
C34 0.085(3) 0.051(2) 0.081(3) -0.012(2) -0.008(3) -0.009(2)
C35 0.076(3) 0.075(3) 0.113(5) 0.038(3) 0.014(3) -0.007(3)
N1 0.0288(13) 0.0514(16) 0.0307(15) 0.0043(12) -0.0026(10) 0.0005(12)
N2 0.0284(12) 0.0463(15) 0.0331(14) 0.0019(12) 0.0036(10) 0.0019(11)
N3 0.0349(13) 0.0300(13) 0.0305(14) 0.0015(10) -0.0002(11) 0.0009(11)
N4 0.0307(13) 0.0351(13) 0.0323(14) -0.0011(11) -0.0008(11) 0.0014(11)
N5 0.0324(13) 0.0450(15) 0.0291(14) 0.0001(12) 0.0008(11) 0.0044(11)
Cl1 0.0263(3) 0.0718(5) 0.0243(4) 0.0077(4) 0.0028(3) 0.0071(3)
Co1 0.0275(2) 0.0399(3) 0.0257(2) 0.0016(2) 0.0010(2) 0.00236(19)

loop_
_atom_type_symbol
_atom_type_description
_atom_type_scat_dispersion_real
_atom_type_scat_dispersion_imag
_atom_type_scat_source
C C 0.0181 0.0091 'International Tables Vol C Tables 4.2.6.8 and 6.1.1.4'
H H 0.0000 0.0000 'International Tables Vol C Tables 4.2.6.8 and 6.1.1.4'
N N 0.0311 0.0180 'International Tables Vol C Tables 4.2.6.8 and 6.1.1.4'
Cl Cl 0.3639 0.7018 'International Tables Vol C Tables 4.2.6.8 and 6.1.1.4'
Co Co -2.3653 3.6143 'International Tables Vol C Tables 4.2.6.8 and 6.1.1.4'

loop_
_geom_angle_atom_site_label_1
_geom_angle_atom_site_label_2
_geom_angle_atom_site_label_3
_geom_angle
C2 C1 N2 106.1(3)
C1 C2 N1 108.4(3)
N1 C3 N2 102.7(2)
N1 C3 Co1 143.7(2)
N2 C3 Co1 113.6(2)
N3 C4 C5 123.5(3)
N3 C4 N2 107.9(2)
C5 C4 N2 128.7(3)
C4 C5 C6 118.3(3)
C7 C6 C5 120.1(3)
C8 C7 C6 117.6(3)
N3 C8 C7 123.8(3)
N3 C8 N4 108.1(2)
C7 C8 N4 128.1(3)
N5 C9 N4 102.9(2)
N5 C9 Co1 143.7(2)
N4 C9 Co1 113.5(2)
C11 C10 N5 107.9(3)
C10 C11 N4 105.5(3)
C17 C12 C13 123.4(3)
C17 C12 N1 118.4(3)
C13 C12 N1 118.2(3)
C14 C13 C12 117.0(3)
C14 C13 C21 121.3(3)
C12 C13 C21 121.8(3)
C15 C14 C13 121.2(3)
C16 C15 C14 120.3(3)
C15 C16 C17 121.2(3)
C12 C17 C16 117.0(3)
C12 C17 C18 122.5(3)
C16 C17 C18 120.6(3)
C20 C18 C17 111.5(3)
C20 C18 C19 110.6(4)
C17 C18 C19 112.4(3)
C22 C21 C13 111.9(3)
C22 C21 C23 110.9(4)
C13 C21 C23 110.3(4)
C29 C24 C25 122.6(3)
C29 C24 N5 118.5(3)
C25 C24 N5 118.8(3)
C26 C25 C24 117.2(3)
C26 C25 C30 120.2(3)
C24 C25 C30 122.5(3)
C27 C26 C25 121.4(3)
C26 C27 C28 120.5(3)
C27 C28 C29 120.7(3)
C24 C29 C28 117.6(3)
C24 C29 C33 123.0(3)
C28 C29 C33 119.4(3)
C25 C30 C31 110.4(3)
C25 C30 C32 112.0(3)
C31 C30 C32 110.0(3)
C35 C33 C34 109.5(4)
C35 C33 C29 112.7(3)
C34 C33 C29 110.8(3)
C3 N1 C2 111.1(3)
C3 N1 C12 124.3(2)
C2 N1 C12 124.4(3)
C3 N2 C1 111.6(3)
C3 N2 C4 115.8(2)
C1 N2 C4 132.5(3)
C4 N3 C8 116.7(3)
C4 N3 Co1 122.0(2)
C8 N3 Co1 121.3(2)
C9 N4 C11 112.6(3)
C9 N4 C8 116.0(3)
C11 N4 C8 131.3(3)
C9 N5 C10 111.2(2)
C9 N5 C24 125.9(3)
C10 N5 C24 123.0(2)
N3 Co1 C9 80.97(12)
N3 Co1 C3 80.60(12)
C9 Co1 C3 161.53(13)
N3 Co1 Cl1 179.74(9)
C9 Co1 Cl1 99.12(9)
C3 Co1 Cl1 99.31(9)

loop_
_geom_bond_atom_site_label_1
_geom_bond_atom_site_label_2
_geom_bond_distance
C1 C2 1.322(4)
C1 N2 1.389(4)
C2 N1 1.381(4)
C3 N1 1.365(4)
C3 N2 1.380(4)
C3 Co1 1.906(3)
C4 N3 1.357(4)
C4 C5 1.367(4)
C4 N2 1.400(4)
C5 C6 1.399(5)
C6 C7 1.391(5)
C7 C8 1.372(4)
C8 N3 1.369(4)
C8 N4 1.393(4)
C9 N5 1.366(4)
C9 N4 1.383(4)
C9 Co1 1.904(3)
C10 C11 1.352(5)
C10 N5 1.394(4)
C11 N4 1.384(4)
C12 C17 1.390(5)
C12 C13 1.400(4)
C12 N1 1.448(4)
C13 C14 1.394(5)
C13 C21 1.522(5)
C14 C15 1.383(5)
C15 C16 1.375(5)
C16 C17 1.401(5)
C17 C18 1.514(5)
C18 C20 1.514(6)
C18 C19 1.533(5)
C21 C22 1.512(6)
C21 C23 1.526(6)
C24 C29 1.394(5)
C24 C25 1.399(5)
C24 N5 1.440(4)
C25 C26 1.396(5)
C25 C30 1.513(5)
C26 C27 1.362(5)
C27 C28 1.387(5)
C28 C29 1.394(5)
C29 C33 1.525(5)
C30 C31 1.517(5)
C30 C32 1.535(5)
C33 C35 1.511(6)
C33 C34 1.523(6)
N3 Co1 1.832(2)
Cl1 Co1 2.2005(8)

loop_
_geom_torsion_atom_site_label_1
_geom_torsion_atom_site_label_2
_geom_torsion_atom_site_label_3
_geom_torsion_atom_site_label_4
_geom_torsion
N2 C1 C2 N1 -0.3(4)
N3 C4 C5 C6 -1.7(5)
N2 C4 C5 C6 177.8(3)
C4 C5 C6 C7 0.1(5)
C5 C6 C7 C8 1.2(5)
C6 C7 C8 N3 -0.9(5)
C6 C7 C8 N4 178.6(3)
N5 C10 C11 N4 -0.3(4)
C17 C12 C13 C14 1.6(5)
N1 C12 C13 C14 -179.8(3)
C17 C12 C13 C21 -177.3(3)
N1 C12 C13 C21 1.3(5)
C12 C13 C14 C15 -1.4(5)
C21 C13 C14 C15 177.5(3)
C13 C14 C15 C16 0.1(5)
C14 C15 C16 C17 1.1(5)
C13 C12 C17 C16 -0.4(5)
N1 C12 C17 C16 -179.0(3)
C13 C12 C17 C18 179.1(3)
N1 C12 C17 C18 0.4(4)
C15 C16 C17 C12 -1.0(5)
C15 C16 C17 C18 179.6(3)
C12 C17 C18 C20 -113.6(5)
C16 C17 C18 C20 65.9(5)
C12 C17 C18 C19 121.6(4)
C16 C17 C18 C19 -59.0(5)
C14 C13 C21 C22 72.7(5)
C12 C13 C21 C22 -108.5(4)
C14 C13 C21 C23 -51.3(5)
C12 C13 C21 C23 127.5(4)
C29 C24 C25 C26 0.9(5)
N5 C24 C25 C26 -177.9(3)
C29 C24 C25 C30 -175.1(3)
N5 C24 C25 C30 6.1(5)
C24 C25 C26 C27 0.4(5)
C30 C25 C26 C27 176.6(3)
C25 C26 C27 C28 -1.2(5)
C26 C27 C28 C29 0.6(5)
C25 C24 C29 C28 -1.4(5)
N5 C24 C29 C28 177.3(3)
C25 C24 C29 C33 176.5(3)
N5 C24 C29 C33 -4.8(5)
C27 C28 C29 C24 0.6(5)
C27 C28 C29 C33 -177.3(3)
C26 C25 C30 C31 -70.1(4)
C24 C25 C30 C31 105.8(4)
C26 C25 C30 C32 52.8(4)
C24 C25 C30 C32 -131.3(3)
C24 C29 C33 C35 118.8(4)
C28 C29 C33 C35 -63.4(5)
C24 C29 C33 C34 -118.1(4)
C28 C29 C33 C34 59.8(4)
N2 C3 N1 C2 0.2(4)
Co1 C3 N1 C2 -179.2(3)
N2 C3 N1 C12 -175.5(3)
Co1 C3 N1 C12 5.1(6)
C1 C2 N1 C3 0.0(4)
C1 C2 N1 C12 175.7(3)
C17 C12 N1 C3 86.9(4)
C13 C12 N1 C3 -91.8(4)
C17 C12 N1 C2 -88.3(4)
C13 C12 N1 C2 93.1(4)
N1 C3 N2 C1 -0.4(3)
Co1 C3 N2 C1 179.2(2)
N1 C3 N2 C4 176.3(3)
Co1 C3 N2 C4 -4.1(3)
C2 C1 N2 C3 0.4(4)
C2 C1 N2 C4 -175.5(3)
N3 C4 N2 C3 2.1(4)
C5 C4 N2 C3 -177.5(3)
N3 C4 N2 C1 177.9(3)
C5 C4 N2 C1 -1.7(6)
C5 C4 N3 C8 1.9(5)
N2 C4 N3 C8 -177.7(2)
C5 C4 N3 Co1 -179.4(3)
N2 C4 N3 Co1 1.0(3)
C7 C8 N3 C4 -0.6(4)
N4 C8 N3 C4 179.8(2)
C7 C8 N3 Co1 -179.3(2)
N4 C8 N3 Co1 1.1(3)
N5 C9 N4 C11 -0.8(3)
Co1 C9 N4 C11 177.6(2)
N5 C9 N4 C8 177.3(2)
Co1 C9 N4 C8 -4.2(3)
C10 C11 N4 C9 0.7(4)
C10 C11 N4 C8 -177.0(3)
N3 C8 N4 C9 2.1(3)
C7 C8 N4 C9 -177.5(3)
N3 C8 N4 C11 179.8(3)
C7 C8 N4 C11 0.2(5)
N4 C9 N5 C10 0.6(3)
Co1 C9 N5 C10 -177.0(3)
N4 C9 N5 C24 -178.7(3)
Co1 C9 N5 C24 3.7(6)
C11 C10 N5 C9 -0.2(4)
C11 C10 N5 C24 179.1(3)
C29 C24 N5 C9 83.5(4)
C25 C24 N5 C9 -97.7(4)
C29 C24 N5 C10 -95.7(4)
C25 C24 N5 C10 83.1(4)
C4 N3 Co1 C9 178.6(3)
C8 N3 Co1 C9 -2.7(2)
C4 N3 Co1 C3 -2.6(2)
C8 N3 Co1 C3 176.0(2)
C4 N3 Co1 Cl1 -72(23)
C8 N3 Co1 Cl1 107(30)
N5 C9 Co1 N3 -178.9(4)
N4 C9 Co1 N3 3.6(2)
N5 C9 Co1 C3 177.3(4)
N4 C9 Co1 C3 -0.2(5)
N5 C9 Co1 Cl1 1.4(4)
N4 C9 Co1 Cl1 -176.13(19)
N1 C3 Co1 N3 -177.1(4)
N2 C3 Co1 N3 3.5(2)
N1 C3 Co1 C9 -173.3(3)
N2 C3 Co1 C9 7.4(6)
N1 C3 Co1 Cl1 2.6(4)
N2 C3 Co1 Cl1 -176.7(2)

loop_
_platon_squeeze_void_nr
_platon_squeeze_void_average_x
_platon_squeeze_void_average_y
_platon_squeeze_void_average_z
_platon_squeeze_void_volume
_platon_squeeze_void_count_electrons
_platon_squeeze_void_content
1 0.000 0.000 0.000 155 42 ' '
2 0.500 0.500 0.000 58 3 ' '
3 0.500 0.500 0.500 156 42 ' '
4 0.000 0.000 0.500 58 3 ' '
